data_7207572
loop_
_publ_author_name
'Cherukuvada, Suryanarayan'
'Nangia, Ashwini'

_publ_section_title
;
 Fast dissolving eutectic compositions of two anti-tubercular drugs
;
_journal_issue 7
_journal_name_full CrystEngComm
_journal_page_first 2579
_journal_paper_doi 10.1039/c2ce06391c
_journal_volume 14
_journal_year 2012
_chemical_formula_sum 'C7 H8 N3 O3'
_chemical_formula_weight 182.16
_chemical_name_systematic
;
?
;
_space_group_IT_number 14
_symmetry_cell_setting monoclinic
_symmetry_space_group_name_Hall '-P 2yn'
_symmetry_space_group_name_H-M 'P 1 21/n 1'
_atom_sites_solution_hydrogens geom
_atom_sites_solution_primary direct
_atom_sites_solution_secondary difmap
_audit_creation_method SHELXL-97
_cell_angle_alpha 90.00
_cell_angle_beta 95.859(2)
_cell_angle_gamma 90.00
_cell_formula_units_Z 4
_cell_length_a 3.8701(4)
_cell_length_b 17.3536(18)
_cell_length_c 12.4978(13)
_cell_measurement_reflns_used 2392
_cell_measurement_temperature 298(2)
_cell_measurement_theta_max 24.43
_cell_measurement_theta_min 2.86
_cell_volume 834.97(15)
_computing_cell_refinement 'Bruker SMART'
_computing_data_collection 'Bruker SMART'
_computing_data_reduction 'Bruker SAINT'
_computing_molecular_graphics 'Bruker SHELXTL'
_computing_publication_material 'Bruker SHELXTL'
_computing_structure_refinement 'SHELXL-97 (Sheldrick, 1997)'
_computing_structure_solution 'SHELXS-97 (Sheldrick, 1990)'
_diffrn_ambient_temperature 298(2)
_diffrn_measured_fraction_theta_full 0.999
_diffrn_measured_fraction_theta_max 0.999
_diffrn_measurement_device_type 'CCD area detector'
_diffrn_measurement_method 'phi and omega scans'
_diffrn_radiation_monochromator graphite
_diffrn_radiation_source 'fine-focus sealed tube'
_diffrn_radiation_type MoK\a
_diffrn_radiation_wavelength 0.71073
_diffrn_reflns_av_R_equivalents 0.0335
_diffrn_reflns_av_sigmaI/netI 0.0231
_diffrn_reflns_limit_h_max 4
_diffrn_reflns_limit_h_min -4
_diffrn_reflns_limit_k_max 21
_diffrn_reflns_limit_k_min -21
_diffrn_reflns_limit_l_max 15
_diffrn_reflns_limit_l_min -15
_diffrn_reflns_number 8467
_diffrn_reflns_theta_full 26.09
_diffrn_reflns_theta_max 26.09
_diffrn_reflns_theta_min 2.02
_exptl_absorpt_coefficient_mu 0.116
_exptl_absorpt_correction_T_max 0.9795
_exptl_absorpt_correction_T_min 0.9639
_exptl_absorpt_correction_type multi-scan
_exptl_absorpt_process_details SADABS
_exptl_crystal_colour colorless
_exptl_crystal_density_diffrn 1.449
_exptl_crystal_density_method 'not measured'
_exptl_crystal_description plate
_exptl_crystal_F_000 380
_exptl_crystal_size_max 0.32
_exptl_crystal_size_mid 0.24
_exptl_crystal_size_min 0.18
_refine_diff_density_max 0.149
_refine_diff_density_min -0.214
_refine_diff_density_rms 0.050
_refine_ls_extinction_method none
_refine_ls_goodness_of_fit_ref 1.056
_refine_ls_hydrogen_treatment mixed
_refine_ls_matrix_type full
_refine_ls_number_parameters 130
_refine_ls_number_reflns 1655
_refine_ls_number_restraints 0
_refine_ls_restrained_S_all 1.056
_refine_ls_R_factor_all 0.0502
_refine_ls_R_factor_gt 0.0424
_refine_ls_shift/su_max 0.000
_refine_ls_shift/su_mean 0.000
_refine_ls_structure_factor_coef Fsqd
_refine_ls_weighting_details 'calc w=1/[\s^2^(Fo^2^)+(0.0548P)^2^+0.1684P] where P=(Fo^2^+2Fc^2^)/3'
_refine_ls_weighting_scheme calc
_refine_ls_wR_factor_gt 0.1038
_refine_ls_wR_factor_ref 0.1081
_reflns_number_gt 1433
_reflns_number_total 1655
_reflns_threshold_expression >2sigma(I)
_cod_data_source_file c2ce06391c.txt
_cod_data_source_block 2PZA-1SA
_cod_depositor_comments
;
The following automatic conversions were performed:

'_symmetry_cell_setting' value 'Monoclinic' changed to 'monoclinic'
according to /home/saulius/struct/CIF-dictionaries/cif_core.dic
dictionary named 'cif_core.dic' version 2.4.1 from
2010-06-29.

'_exptl_absorpt_correction_type' value 'MULTI-SCAN'
changed to 'multi-scan' according to
/home/saulius/struct/CIF-dictionaries/cif_core.dic dictionary named
'cif_core.dic' version 2.4.1 from 2010-06-29.

Automatic conversion script
Id: cif_fix_values 1715 2011-07-08 13:25:40Z adriana 
;
_cod_original_sg_symbol_H-M P2(1)/n
_cod_database_code 7207572

loop_
_symmetry_equiv_pos_as_xyz
'x, y, z'
'-x+1/2, y+1/2, -z+1/2'
'-x, -y, -z'
'x-1/2, -y-1/2, z-1/2'

loop_
_atom_site_label
_atom_site_type_symbol
_atom_site_fract_x
_atom_site_fract_y
_atom_site_fract_z
_atom_site_U_iso_or_equiv
_atom_site_adp_type
_atom_site_occupancy
_atom_site_symmetry_multiplicity
_atom_site_calc_flag
_atom_site_refinement_flags
C1 C 0.3493(5) 0.58943(9) 0.89907(12) 0.0426(4) Uani 1 1 d .
C2 C 0.2517(4) 0.65235(8) 0.81892(11) 0.0352(4) Uani 1 1 d .
C3 C -0.0177(4) 0.69084(9) 0.65860(12) 0.0409(4) Uani 1 1 d .
H3 H -0.1573 0.6807 0.5951 0.049 Uiso 1 1 calc R
C4 C 0.1097(4) 0.76458(9) 0.67738(12) 0.0412(4) Uani 1 1 d .
H4 H 0.0560 0.8026 0.6259 0.049 Uiso 1 1 calc R
C5 C 0.3757(4) 0.72618(8) 0.83847(12) 0.0381(4) Uani 1 1 d .
H5 H 0.5101 0.7368 0.9028 0.046 Uiso 1 1 calc R
C6 C 0.7860(4) 0.92083(8) 0.90773(11) 0.0334(3) Uani 1 1 d .
C7 C 0.9097(4) 0.99969(8) 0.94353(11) 0.0353(4) Uani 1 1 d .
H7B H 0.7123 1.0344 0.9399 0.042 Uiso 1 1 calc R
H7A H 1.0685 1.0188 0.8944 0.042 Uiso 1 1 calc R
H2 H 0.498(6) 0.8758(14) 0.7955(17) 0.072(6) Uiso 1 1 d .
H1A H 0.101(5) 0.5150(11) 0.8095(16) 0.052(5) Uiso 1 1 d .
H1B H 0.296(6) 0.4783(14) 0.9205(18) 0.077(7) Uiso 1 1 d .
N1 N 0.2388(5) 0.51965(8) 0.87172(13) 0.0544(5) Uani 1 1 d .
N2 N 0.0538(4) 0.63420(7) 0.72870(10) 0.0390(3) Uani 1 1 d .
N3 N 0.3070(3) 0.78245(7) 0.76731(10) 0.0403(3) Uani 1 1 d .
O1 O 0.5278(4) 0.60536(7) 0.98333(10) 0.0630(4) Uani 1 1 d .
O2 O 0.5848(3) 0.92236(6) 0.81599(9) 0.0491(3) Uani 1 1 d .
O3 O 0.8572(3) 0.86258(6) 0.95692(9) 0.0502(4) Uani 1 1 d .

loop_
_atom_site_aniso_label
_atom_site_aniso_U_11
_atom_site_aniso_U_22
_atom_site_aniso_U_33
_atom_site_aniso_U_23
_atom_site_aniso_U_13
_atom_site_aniso_U_12
C1 0.0618(10) 0.0305(8) 0.0329(8) -0.0026(6) -0.0083(7) 0.0004(7)
C2 0.0442(8) 0.0294(7) 0.0311(7) -0.0034(6) -0.0014(6) 0.0001(6)
C3 0.0505(9) 0.0376(8) 0.0323(8) -0.0018(6) -0.0073(7) 0.0003(7)
C4 0.0551(10) 0.0333(8) 0.0335(8) 0.0034(6) -0.0040(7) 0.0017(7)
C5 0.0498(9) 0.0310(8) 0.0312(8) -0.0025(6) -0.0065(6) -0.0009(6)
C6 0.0361(8) 0.0296(7) 0.0333(7) 0.0009(6) -0.0019(6) 0.0004(6)
C7 0.0370(8) 0.0294(8) 0.0380(8) 0.0019(6) -0.0034(6) -0.0037(6)
N1 0.0858(12) 0.0296(7) 0.0420(8) 0.0023(6) -0.0213(8) -0.0044(7)
N2 0.0506(8) 0.0315(7) 0.0328(7) -0.0013(5) -0.0056(6) -0.0017(5)
N3 0.0522(8) 0.0291(7) 0.0381(7) 0.0003(5) -0.0018(6) -0.0028(6)
O1 0.1045(11) 0.0344(7) 0.0424(7) -0.0008(5) -0.0302(7) -0.0024(6)
O2 0.0693(8) 0.0286(6) 0.0438(6) 0.0023(5) -0.0216(6) -0.0072(5)
O3 0.0687(8) 0.0299(6) 0.0472(7) 0.0055(5) -0.0169(6) -0.0031(5)

loop_
_atom_type_symbol
_atom_type_description
_atom_type_scat_dispersion_real
_atom_type_scat_dispersion_imag
_atom_type_scat_source
C C 0.0033 0.0016 'International Tables Vol C Tables 4.2.6.8 and 6.1.1.4'
H H 0.0000 0.0000 'International Tables Vol C Tables 4.2.6.8 and 6.1.1.4'
N N 0.0061 0.0033 'International Tables Vol C Tables 4.2.6.8 and 6.1.1.4'
O O 0.0106 0.0060 'International Tables Vol C Tables 4.2.6.8 and 6.1.1.4'

loop_
_geom_angle_atom_site_label_1
_geom_angle_atom_site_label_2
_geom_angle_atom_site_label_3
_geom_angle
_geom_angle_site_symmetry_1
_geom_angle_site_symmetry_3
O1 C1 N1 124.57(15) . .
O1 C1 C2 119.20(13) . .
N1 C1 C2 116.22(13) . .
N2 C2 C5 121.83(13) . .
N2 C2 C1 118.36(13) . .
C5 C2 C1 119.78(13) . .
N2 C3 C4 121.79(14) . .
N2 C3 H3 119.1 . .
C4 C3 H3 119.1 . .
N3 C4 C3 121.56(14) . .
N3 C4 H4 119.2 . .
C3 C4 H4 119.2 . .
N3 C5 C2 121.40(14) . .
N3 C5 H5 119.3 . .
C2 C5 H5 119.3 . .
O3 C6 O2 123.13(13) . .
O3 C6 C7 124.39(13) . .
O2 C6 C7 112.48(12) . .
C6 C7 C7 112.82(15) . 3_777
C6 C7 H7B 109.0 . .
C7 C7 H7B 109.0 3_777 .
C6 C7 H7A 109.0 . .
C7 C7 H7A 109.0 3_777 .
H7B C7 H7A 107.8 . .
C1 N1 H1A 117.1(13) . .
C1 N1 H1B 118.6(13) . .
H1A N1 H1B 124.2(19) . .
C3 N2 C2 116.49(13) . .
C5 N3 C4 116.92(13) . .
C6 O2 H2 113.5(14) . .

loop_
_geom_bond_atom_site_label_1
_geom_bond_atom_site_label_2
_geom_bond_distance
_geom_bond_site_symmetry_2
C1 O1 1.2305(18) .
C1 N1 1.318(2) .
C1 C2 1.504(2) .
C2 N2 1.3346(19) .
C2 C5 1.381(2) .
C3 N2 1.327(2) .
C3 C4 1.383(2) .
C3 H3 0.9300 .
C4 N3 1.3295(19) .
C4 H4 0.9300 .
C5 N3 1.3292(19) .
C5 H5 0.9300 .
C6 O3 1.2004(17) .
C6 O2 1.3188(18) .
C6 C7 1.503(2) .
C7 C7 1.510(3) 3_777
C7 H7B 0.9700 .
C7 H7A 0.9700 .
N1 H1A 0.901(19) .
N1 H1B 0.95(2) .
O2 H2 0.90(2) .
